data_2003915
loop_
_publ_author_name
'Kaitner, B.'
'Pavlovic, G.'

_publ_section_title
;
 <i>N</i>-<i>p</i>-Tolylvanillaldimine, C~15~H~15~NO~2~
;
_journal_issue 9
_journal_name_full 'Acta Crystallographica Section C'
_journal_page_first 1875
_journal_page_last 1878
_journal_paper_doi 10.1107/S0108270195002824
_journal_volume 51
_journal_year 1995
_chemical_formula_moiety 'C15 H15 N O2 '
_chemical_formula_sum 'C15 H15 N O2'
_chemical_formula_weight 241.29
_symmetry_cell_setting monoclinic
_symmetry_space_group_name_H-M 'P 1 21/c 1'
_cell_angle_alpha 90.0
_cell_angle_beta 90.380(10)
_cell_angle_gamma 90.0
_cell_formula_units_Z 4
_cell_length_a 6.453(2)
_cell_length_b 9.997(2)
_cell_length_c 20.114(4)
_cell_measurement_reflns_used 24
_cell_measurement_temperature 293
_cell_measurement_theta_max 19.00
_cell_measurement_theta_min 10.00
_cell_volume 1297.5(5)
_computing_cell_refinement DIF4
_computing_data_collection 'DIF4 (Stoe & Cie, 1992a)'
_computing_data_reduction 'REDU4 (Stoe & Cie, 1992b)'
_computing_molecular_graphics 'ORTEPII (Johnson, 1976) and PLUTON92 (Spek, 1992)'
_computing_publication_material 'NRCVAX TABLES'
_computing_structure_refinement 'NRCVAX LSTSQ'
_computing_structure_solution 'NRCVAX SOLVER (Gabe, Le Page, Charland, Lee & White, 1989)'
_diffrn_ambient_temperature 293
_diffrn_measurement_device 'Phillips PW1100'
_diffrn_measurement_method '\w scan b/P/b'
_diffrn_radiation_monochromator graphite
_diffrn_radiation_source 'xray tube'
_diffrn_radiation_type 'Molybdenum K\a'
_diffrn_radiation_wavelength .70930
_diffrn_reflns_av_R_equivalents .012
_diffrn_reflns_limit_h_max 8
_diffrn_reflns_limit_h_min -08
_diffrn_reflns_limit_k_max 12
_diffrn_reflns_limit_k_min 0
_diffrn_reflns_limit_l_max 25
_diffrn_reflns_limit_l_min 0
_diffrn_reflns_number 2919
_diffrn_reflns_theta_max 26.96
_diffrn_reflns_theta_min 0.00
_diffrn_standards_decay_% 2
_diffrn_standards_interval_time 90
_diffrn_standards_number 3
_exptl_absorpt_coefficient_mu .08
_exptl_absorpt_correction_T_max 1.0000
_exptl_absorpt_correction_T_min 1.0000
_exptl_absorpt_correction_type none
_exptl_crystal_colour 'pale yellow'
_exptl_crystal_density_diffrn 1.235
_exptl_crystal_density_meas 1.25
_exptl_crystal_density_method flotation
_exptl_crystal_description 'crystal block'
_exptl_crystal_F_000 512
_exptl_crystal_size_max .75
_exptl_crystal_size_mid .74
_exptl_crystal_size_min .51
_refine_diff_density_max .25
_refine_diff_density_min -0.17
_refine_ls_extinction_method none
_refine_ls_goodness_of_fit_obs 1.27
_refine_ls_hydrogen_treatment 'H-atom parameters not refined'
_refine_ls_matrix_type full
_refine_ls_number_parameters 163
_refine_ls_number_reflns 1596
_refine_ls_R_factor_obs .048
_refine_ls_shift/esd_max .000
_refine_ls_structure_factor_coef F
_refine_ls_weighting_details 'w = 1/[\s^2^(F) + 0.0040F^2^]'
_refine_ls_weighting_scheme calc
_refine_ls_wR_factor_obs .085
_reflns_number_observed 1596
_reflns_number_total 2838
_reflns_observed_criterion 'Inet > 2.0\s(Inet)'
_cod_data_source_file ka1112.cif
_cod_data_source_block a
_cod_depositor_comments
;
The following automatic conversions were performed:
'_symmetry_cell_setting' value 'Monoclinic' changed to 'monoclinic'
according to '/home/saulius/struct/CIF-dictionaries/cif_core.dic'
dictionary named 'cif_core.dic' version 2.4.1 from 2010-06-29.

Automatic conversion script
Id: cif_fix_enum 1527 2010-12-29 10:47:43Z saulius 

The following automatic conversions were performed:

'_symmetry_cell_setting' value 'Monoclinic' changed to 'monoclinic'
according to /home/saulius/struct/CIF-dictionaries/cif_core.dic
dictionary named 'cif_core.dic' version 2.4.1 from 2010-06-29.

Automatic conversion script
Id: cif_fix_values 1715 2011-07-08 13:25:40Z adriana 

The following automatic conversions were performed:

'_refine_ls_weighting_scheme' value '1/[\s^2^(F) + 0.0040F^2^]' was
changed to 'calc'. New tag '_refine_ls_weighting_details' was
created. The value of the new tag was set to 'w = 1/[\s^2^(F) +
0.0040F^2^]'.

Automatic conversion script
Id: cif_fix_values 3143 2015-03-26 13:38:13Z robertas 
;
_cod_original_sg_symbol_H-M 'P 21/c'
_cod_original_formula_sum 'C15 H15 N O2 '
_cod_database_code 2003915

loop_
_symmetry_equiv_pos_as_xyz
x,y,z
-x,-y,-z
-x,1/2+y,1/2-z
x,1/2-y,1/2+z
-x,-1/2+y,1/2-z

loop_
_atom_site_aniso_label
_atom_site_aniso_U_11
_atom_site_aniso_U_22
_atom_site_aniso_U_33
_atom_site_aniso_U_12
_atom_site_aniso_U_13
_atom_site_aniso_U_23
_atom_site_aniso_type_symbol
O1 0.0611(9) 0.0643(10) 0.0624(10) 0.0070(16) 0.0025(14) -0.0239(16) O
O2 0.0841(13) 0.0774(12) 0.0903(13) 0.051(2) -0.073(2) -0.060(2) O
N1 0.0639(11) 0.0558(11) 0.0452(10) -0.0175(19) -0.0093(16) 0.0047(17) N
C1 0.0643(13) 0.0528(13) 0.0492(12) -0.009(2) -0.0085(19) 0.008(2) C
C2 0.0615(13) 0.0576(14) 0.0612(14) 0.015(2) -0.012(2) -0.014(2) C
C3 0.0591(13) 0.0531(13) 0.0582(13) 0.003(2) -0.015(2) -0.004(2) C
C4 0.0567(13) 0.0499(12) 0.0498(12) -0.008(2) 0.0040(19) 0.005(2) C
C5 0.0579(14) 0.0650(15) 0.0742(16) 0.018(2) -0.010(2) -0.015(3) C
C6 0.0616(14) 0.0681(15) 0.0649(14) 0.009(2) -0.027(2) -0.008(3) C
C7 0.0667(14) 0.0588(13) 0.0474(11) -0.005(2) -0.013(2) 0.007(2) C
C8 0.0587(13) 0.0574(14) 0.0418(11) -0.006(2) -0.0126(18) 0.0055(19) C
C9 0.0598(14) 0.0788(17) 0.0608(14) -0.018(2) -0.001(2) -0.016(3) C
C10 0.0675(16) 0.0866(19) 0.0616(14) 0.005(3) 0.010(2) -0.022(3) C
C11 0.0667(15) 0.0705(16) 0.0554(14) 0.010(3) -0.020(2) -0.019(2) C
C12 0.0578(14) 0.0822(18) 0.0685(15) -0.011(3) -0.026(2) -0.026(3) C
C13 0.0553(14) 0.0751(16) 0.0591(14) -0.000(2) -0.006(2) -0.021(2) C
C14 0.096(2) 0.094(2) 0.084(2) 0.011(4) -0.034(3) -0.067(3) C
C15 0.0704(17) 0.091(2) 0.093(2) 0.045(3) -0.040(3) -0.030(3) C

loop_
_atom_site_label
_atom_site_fract_x
_atom_site_fract_y
_atom_site_fract_z
_atom_site_U_iso_or_equiv
_atom_site_thermal_displace_type
_atom_site_type_symbol
O1 .2323(2) .1312(2) .16340(10) .0630(10) Uij O
O2 -.0717(3) .3059(2) .18330(10) .0840(10) Uij O
N1 .1520(3) .5647(2) .39770(10) .0550(10) Uij N
C1 .2714(4) .3895(2) .32470(10) .0560(10) Uij C
C2 .0991(4) .3923(2) .28250(10) .0600(10) Uij C
C3 .0857(4) .3083(2) .22860(10) .0570(10) Uij C
C4 .2437(3) .2168(2) .21620(10) .0520(10) Uij C
C5 .4146(4) .2134(3) .25740(10) .0660(10) Uij C
C6 .4285(4) .2998(3) .31110(10) .0650(10) Uij C
C7 .2913(4) .4804(2) .38140(10) .0580(10) Uij C
C8 .1930(3) .6555(2) .45070(10) .0530(10) Uij C
C9 .0276(4) .6946(3) .48980(10) .0670(10) Uij C
C10 .0552(4) .7894(3) .53910(10) .072(2) Uij C
C11 .2440(4) .8499(3) .55000(10) .0640(10) Uij C
C12 .4086(4) .8096(3) .51100(10) .0700(10) Uij C
C13 .3844(4) .7145(3) .46170(10) .0630(10) Uij C
C14 .2692(5) .9571(3) .6020(2) .091(2) Uij C
C15 -0.2118(4) .4140(3) .1818(2) .085(2) Uij C
H1 .096 .137 .143 .0847 Uiso H
H2 -0.011 .453 .291 .0701 Uiso H
H5 .523 .152 .249 .0757 Uiso H
H6 .548 .297 .339 .0749 Uiso H
H7 .414 .476 .407 .0676 Uiso H
H9 -0.105 .656 .483 .0765 Uiso H
H10 -0.059 .813 .566 .0819 Uiso H
H12 .541 .848 .518 .0795 Uiso H
H13 .499 .690 .435 .0731 Uiso H
H14C .409 .987 .603 .1012 Uiso H
H14A .180 1.030 .592 .1012 Uiso H
H14B .235 .922 .644 .1012 Uiso H
H15C -0.313 .399 .148 .0945 Uiso H
H15A -0.278 .421 .224 .0945 Uiso H
H15B -0.139 .494 .173 .0945 Uiso H

loop_
_atom_type_symbol
_atom_type_description
_atom_type_scat_source
_atom_type_scat_dispersion_real
_atom_type_scat_dispersion_imag
C ? 'International Tables Vol. IV Table 2.2B' .002 .002
H ? 'International Tables Vol. IV Table 2.2B' .000 .000
N ? 'International Tables Vol. IV Table 2.2B' .004 .003
O ? 'International Tables Vol. IV Table 2.2B' .008 .006

loop_
_geom_angle_atom_site_label_1
_geom_angle_atom_site_label_2
_geom_angle_atom_site_label_3
_geom_angle
_geom_angle_publ_flag
C3 O2 C15 118.5(2) yes
C7 N1 C8 119.1(2) yes
C2 C1 C7 121.8(2) yes
C6 C1 C7 119.8(2) yes
C1 C2 C3 121.0(2) no
O2 C3 C2 125.7(2) yes
O2 C3 C4 114.4(2) yes
C2 C3 C4 119.9(2) no
O1 C4 C3 120.9(2) yes
O1 C4 C5 119.5(2) yes
C3 C4 C5 119.6(2) no
C4 C5 C6 120.1(2) no
C1 C6 C5 121.0(2) no
N1 C7 C1 123.5(2) yes
N1 C8 C9 117.7(2) yes
N1 C8 C13 123.5(2) yes
C9 C8 C13 118.7(2) no
C8 C9 C10 120.3(2) no
C9 C10 C11 121.6(2) no
C10 C11 C12 117.7(2) no
C10 C11 C14 120.9(2) yes
C12 C11 C14 121.4(3) yes
C11 C12 C13 121.5(2) no
C8 C13 C12 120.2(2) no
C(Ph) C(Ph) C(Ph)~av~ 120.0(2) yes

loop_
_geom_bond_atom_site_label_1
_geom_bond_atom_site_label_2
_geom_bond_distance
_geom_bond_publ_flag
O1 C4 1.367(3) yes
O2 C3 1.360(3) yes
O2 C15 1.409(3) yes
N1 C7 1.277(3) yes
N1 C8 1.424(3) yes
C1 C2 1.394(3) no
C1 C6 1.382(4) no
C1 C7 1.463(3) yes
C2 C3 1.374(3) no
C3 C4 1.394(3) no
C4 C5 1.376(3) no
C5 C6 1.385(4) no
C8 C9 1.386(3) no
C8 C13 1.385 no
C9 C10 1.384(4) no
C10 C11 1.376(4) no
C11 C12 1.384(4) no
C11 C14 1.506(4) yes
C12 C13 1.382(4) no
C(Ph) C(Ph)~av~ 1.383(4) yes

loop_
_geom_torsion_atom_site_label_1
_geom_torsion_atom_site_label_2
_geom_torsion_atom_site_label_3
_geom_torsion_atom_site_label_4
_geom_torsion
_geom_torsion_publ_flag
C15 O2 C3 C2 14.3(2) no
C8 N1 C7 C1 -175.3(3) no
C7 N1 C8 C13 38.0(2) no
C7 C1 C2 C3 178.4(3) no
C7 C1 C6 C5 -179.4(3) no
C6 C1 C7 N1 -179.0(3) no
C1 C2 C3 C4 1.40(10) no
O2 C3 C4 C5 177.7(3) no
C2 C3 C4 C5 -1.50(10) no
C3 C4 C5 C6 0.50(10) no
N1 C8 C9 C10 -175.7(3) no
N1 C8 C13 C12 175.0(3) no
C8 C9 C10 C11 1.60(10) no
C9 C10 C11 C14 177.4(3) no
C14 C11 C12 C13 -177.7(3) no
C15 O2 C3 C4 -164.9(3) no
C7 N1 C8 C9 -147.5(3) no
C6 C1 C2 C3 -0.20(10) no
C2 C1 C6 C5 -0.80(10) no
C2 C1 C7 N1 2.40(10) no
C1 C2 C3 O2 -177.8(3) no
O2 C3 C4 O1 -1.60(10) no
C2 C3 C4 O1 179.1(3) no
O1 C4 C5 C6 179.9(3) no
C4 C5 C6 C1 0.60(10) no
C13 C8 C9 C10 -0.9(2) no
C9 C8 C13 C12 0.5(2) no
C9 C10 C11 C12 -2.0(2) no
C10 C11 C12 C13 1.7(2) no
C11 C12 C13 C8 -1.00(10) no
